data_2106508
loop_
_publ_author_name
'Gatehouse, B.M.'
'Miskin, B.K.'

_publ_section_title
;
 The crystal structures of cesium pentamolybdate, Cs2 Mo5 O16, and cesium
 heptamolybdate, Cs2 Mo7 O22
;
_journal_name_full 'Acta Crystallographica B (24,1968-38,1982)'
_journal_page_first 1293
_journal_page_last 1299
_journal_volume 31
_journal_year 1975
_chemical_formula_sum 'Cs2 Mo5 O16'
_chemical_name_systematic 'Cs2 (Mo5 O16)'
_space_group_IT_number 15
_symmetry_space_group_name_Hall '-C 2yc'
_symmetry_space_group_name_H-M 'C 1 2/c 1'
_cell_angle_alpha 90
_cell_angle_beta 122.74
_cell_angle_gamma 90
_cell_formula_units_Z 4
_cell_length_a 21.44
_cell_length_b 5.559
_cell_length_c 14.338
_cell_volume 1437.391
_citation_journal_id_ASTM ACBCAR
_cod_data_source_file Gatehouse_ACBCAR_1975_1970.cif
_cod_data_source_block Cs2Mo5O16
_cod_database_code 2106508

loop_
_symmetry_equiv_pos_as_xyz
x,y,z
-x,y,-z+1/2
-x,-y,-z
x,-y,z-1/2
x+1/2,y+1/2,z
-x+1/2,y+1/2,-z+1/2
-x+1/2,-y+1/2,-z
x+1/2,-y+1/2,z-1/2

loop_
_atom_site_label
_atom_site_type_symbol
_atom_site_fract_x
_atom_site_fract_y
_atom_site_fract_z
_atom_site_occupancy
_atom_site_U_iso_or_equiv
O5 O-2 0.0571 0.604 0.5184 1 0.0
O8 O-2 0.1494 0.367 0.7226 1 0.0
O1 O-2 0.0995 0.039 0.3676 1 0.0
O6 O-2 0.0286 0.674 0.6868 1 0.0
O2 O-2 0.0724 0.102 0.5368 1 0.0
Cs1 Cs+1 0.22113 0.1616 0.33569 1 0.0
Mo2 Mo+6 0.10958 0.7831 0.4628 1 0.0
Mo1 Mo+6 0 0.135 0.25 1 0.0
O3 O-2 0.0087 0.178 0.6616 1 0.0
O4 O-2 0.1362 0.549 0.4154 1 0.0
O7 O-2 0.1907 0.846 0.5854 1 0.0
Mo3 Mo+6 0.06128 0.3288 0.60782 1 0.0
